data_2238652
loop_
_publ_author_name
'Royappa, A. Timothy'
'Stepherson, Jacob R.'
'Vu, Oliver D.'
'Royappa, Andrew D.'
'Stern, Charlotte L.'
'M\"uller, Peter'

_publ_section_title
;
 Tetrakis(acetonitrile)copper(I) hydrogen oxalate--oxalic
 acid--acetonitrile (1/0.5/0.5)
;
_journal_coeditor_code LH5649
_journal_issue 10
_journal_name_full 'Acta Crystallographica Section E'
_journal_page_first m544
_journal_paper_doi 10.1107/S1600536813024914
_journal_volume 69
_journal_year 2013
_chemical_formula_iupac '[Cu (C2 H3 N)4] (C2 H O4), 0.5C2 H2 O4, 0.5C2 H3 N'
_chemical_formula_moiety 'C8 H12 Cu N4 +, C2 H O4 -, 0.5(C2 H2 O4), 0.5(C2 H3 N)'
_chemical_formula_sum 'C12 H15.5 Cu N4.5 O6'
_chemical_formula_weight 382.33
_chemical_melting_point ?
_chemical_name_common 'Tetrakis(acetonitrile)copper(I) hydrogen oxalate'
_chemical_name_systematic
;
Tetrakis(acetonitrile)copper(I) hydrogen oxalate--oxalic
acid--acetonitrile (1/0.5/0.5)
;
_space_group_IT_number 14
_symmetry_cell_setting monoclinic
_symmetry_space_group_name_Hall '-P 2yn'
_symmetry_space_group_name_H-M 'P 1 21/n 1'
_atom_sites_solution_hydrogens geom
_atom_sites_solution_primary direct
_atom_sites_solution_secondary difmap
_audit_creation_method SHELXL-97
_cell_angle_alpha 90.00
_cell_angle_beta 92.901(2)
_cell_angle_gamma 90.00
_cell_formula_units_Z 4
_cell_length_a 9.5637(4)
_cell_length_b 5.5670(2)
_cell_length_c 32.0682(12)
_cell_measurement_temperature 100(2)
_cell_measurement_theta_max 66.38
_cell_measurement_theta_min 2.76
_cell_volume 1705.16(11)
_computing_cell_refinement 'SAINT (Bruker, 2007)'
_computing_data_collection 'APEX2 (Bruker, 2007)'
_computing_data_reduction 'SAINT (Bruker, 2007)'
_computing_molecular_graphics 'OLEX2 (Dolomanov <i>et al.</i>, 2009)'
_computing_publication_material 'CHEMDRAW (Cambridgesoft, 2003)'
_computing_structure_refinement 'SHELXL97 (Sheldrick, 2008)'
_computing_structure_solution 'SHELXS97 (Sheldrick, 2008)'
_diffrn_ambient_temperature 100(2)
_diffrn_measured_fraction_theta_full 0.972
_diffrn_measured_fraction_theta_max 0.972
_diffrn_measurement_device_type 'Bruker APEXII CCD'
_diffrn_measurement_method '\f and \w scans'
_diffrn_radiation_monochromator graphite
_diffrn_radiation_source 'fine-focus sealed tube'
_diffrn_radiation_type CuK\a
_diffrn_radiation_wavelength 1.54184
_diffrn_reflns_av_R_equivalents 0.0196
_diffrn_reflns_av_sigmaI/netI 0.0224
_diffrn_reflns_limit_h_max 11
_diffrn_reflns_limit_h_min -11
_diffrn_reflns_limit_k_max 6
_diffrn_reflns_limit_k_min -4
_diffrn_reflns_limit_l_max 36
_diffrn_reflns_limit_l_min -37
_diffrn_reflns_number 8349
_diffrn_reflns_theta_full 66.49
_diffrn_reflns_theta_max 66.49
_diffrn_reflns_theta_min 2.76
_exptl_absorpt_coefficient_mu 2.149
_exptl_absorpt_correction_T_max 0.9375
_exptl_absorpt_correction_T_min 0.7145
_exptl_absorpt_correction_type multi-scan
_exptl_absorpt_process_details '(SADABS; Bruker, 2007)'
_exptl_crystal_colour colorless
_exptl_crystal_density_diffrn 1.489
_exptl_crystal_density_method 'not measured'
_exptl_crystal_description plate
_exptl_crystal_F_000 784
_exptl_crystal_size_max 0.17
_exptl_crystal_size_mid 0.14
_exptl_crystal_size_min 0.03
_refine_diff_density_max 0.888
_refine_diff_density_min -0.500
_refine_ls_extinction_method none
_refine_ls_goodness_of_fit_ref 1.121
_refine_ls_hydrogen_treatment mixed
_refine_ls_matrix_type full
_refine_ls_number_parameters 236
_refine_ls_number_reflns 2928
_refine_ls_number_restraints 18
_refine_ls_restrained_S_all 1.118
_refine_ls_R_factor_all 0.0382
_refine_ls_R_factor_gt 0.0362
_refine_ls_shift/su_max 0.000
_refine_ls_shift/su_mean 0.000
_refine_ls_structure_factor_coef Fsqd
_refine_ls_weighting_details 'calc w=1/[\s^2^(Fo^2^)+(0.0394P)^2^+2.6242P] where P=(Fo^2^+2Fc^2^)/3'
_refine_ls_weighting_scheme calc
_refine_ls_wR_factor_gt 0.0964
_refine_ls_wR_factor_ref 0.0976
_reflns_number_gt 2745
_reflns_number_total 2928
_reflns_threshold_expression I>2\s(I)
_cod_data_source_file lh5649.cif
_cod_data_source_block I
_cod_depositor_comments
;
The following automatic conversions were performed:

'_chemical_melting_point' value 'not measured' was changed to '?' -
the value is undefined or not given.

Automatic conversion script
Id: cif_fix_values 1891 2012-01-12 08:04:46Z andrius 
;
_cod_original_sg_symbol_H-M 'P 21/n'
_cod_database_code 2238652

loop_
_symmetry_equiv_pos_as_xyz
'x, y, z'
'-x+1/2, y+1/2, -z+1/2'
'-x, -y, -z'
'x-1/2, -y-1/2, z-1/2'

loop_
_atom_site_type_symbol
_atom_site_label
_atom_site_fract_x
_atom_site_fract_y
_atom_site_fract_z
_atom_site_U_iso_or_equiv
_atom_site_adp_type
_atom_site_calc_flag
_atom_site_refinement_flags
_atom_site_occupancy
_atom_site_symmetry_multiplicity
_atom_site_disorder_assembly
_atom_site_disorder_group
Cu Cu1 0.00357(4) 0.91194(7) 0.139464(11) 0.02214(14) Uani d . 1 1 . .
N N1 0.1201(2) 0.6945(4) 0.10675(7) 0.0249(5) Uani d . 1 1 . .
C C1 0.1869(3) 0.5512(5) 0.09207(8) 0.0223(5) Uani d . 1 1 . .
C C2 0.2716(3) 0.3648(5) 0.07389(8) 0.0270(6) Uani d . 1 1 . .
H H2A 0.3673 0.3724 0.0863 0.040 Uiso calc R 1 1 . .
H H2B 0.2735 0.3897 0.0437 0.040 Uiso calc R 1 1 . .
H H2C 0.2312 0.2070 0.0794 0.040 Uiso calc R 1 1 . .
N N2 -0.1196(2) 1.1336(4) 0.10639(7) 0.0246(5) Uani d . 1 1 . .
C C3 -0.1829(3) 1.2842(5) 0.09054(7) 0.0221(5) Uani d . 1 1 . .
C C4 -0.2621(3) 1.4787(5) 0.07048(8) 0.0261(6) Uani d . 1 1 . .
H H4A -0.2024 1.6211 0.0689 0.039 Uiso calc R 1 1 . .
H H4B -0.3433 1.5164 0.0868 0.039 Uiso calc R 1 1 . .
H H4C -0.2941 1.4297 0.0422 0.039 Uiso calc R 1 1 . .
N N3 0.1258(2) 1.1393(4) 0.17405(7) 0.0233(5) Uani d . 1 1 . .
C C5 0.1743(2) 1.2988(5) 0.19157(7) 0.0197(5) Uani d . 1 1 . .
C C6 0.2332(3) 1.5037(5) 0.21462(8) 0.0228(5) Uani d . 1 1 . .
H H6A 0.2187 1.6500 0.1979 0.034 Uiso calc R 1 1 . .
H H6B 0.3337 1.4783 0.2204 0.034 Uiso calc R 1 1 . .
H H6C 0.1868 1.5207 0.2410 0.034 Uiso calc R 1 1 . .
N N4 -0.0979(2) 0.6916(4) 0.17694(7) 0.0236(5) Uani d . 1 1 . .
C C7 -0.1385(3) 0.5341(5) 0.19555(8) 0.0209(5) Uani d . 1 1 . .
C C8 -0.1875(3) 0.3283(5) 0.21895(8) 0.0227(5) Uani d . 1 1 . .
H H8A -0.1808 0.1826 0.2020 0.034 Uiso calc R 1 1 . .
H H8B -0.2852 0.3540 0.2257 0.034 Uiso calc R 1 1 . .
H H8C -0.1295 0.3102 0.2448 0.034 Uiso calc R 1 1 . .
C C9 0.5095(2) 1.0524(4) 0.17421(7) 0.0159(5) Uani d D 1 1 . .
C C10 0.5127(2) 0.7966(4) 0.15534(7) 0.0163(5) Uani d . 1 1 . .
O O1 0.53399(19) 1.2210(3) 0.14699(5) 0.0218(4) Uani d D 1 1 . .
H H1 0.533(3) 1.355(4) 0.1595(9) 0.033 Uiso d D 1 1 . .
O O2 0.48651(18) 1.0852(3) 0.21057(5) 0.0203(4) Uani d . 1 1 . .
O O3 0.48900(19) 0.7711(3) 0.11715(5) 0.0230(4) Uani d . 1 1 . .
O O4 0.53722(18) 0.6316(3) 0.18140(5) 0.0203(4) Uani d . 1 1 . .
C C11 0.4732(3) 0.9454(5) 0.02028(8) 0.0263(6) Uani d D 1 1 . .
O O5 0.5469(2) 1.0158(3) 0.05293(5) 0.0268(4) Uani d D 1 1 . .
H H5 0.519(3) 0.957(6) 0.0747(7) 0.040 Uiso d D 1 1 . .
O O6 0.3702(3) 0.8228(5) 0.02020(6) 0.0575(8) Uani d . 1 1 . .
N N1S -0.002(6) 0.4633(17) 0.0000(16) 0.0417(18) Uani d PU 0.50 1 A -1
C C1S -0.0067(6) 0.2602(12) 0.00027(18) 0.0306(12) Uani d PU 0.50 1 A -1
C C2S 0.011(3) 0.016(4) -0.0032(11) 0.042(4) Uani d PU 0.50 1 A -1
H H2S1 0.1114 -0.0221 -0.0015 0.064 Uiso calc PR 0.50 1 A -1
H H2S2 -0.0304 -0.0391 -0.0301 0.064 Uiso calc PR 0.50 1 A -1
H H2S3 -0.0347 -0.0653 0.0195 0.064 Uiso calc PR 0.50 1 A -1

loop_
_atom_site_aniso_label
_atom_site_aniso_U_11
_atom_site_aniso_U_22
_atom_site_aniso_U_33
_atom_site_aniso_U_12
_atom_site_aniso_U_13
_atom_site_aniso_U_23
Cu1 0.0241(2) 0.0165(2) 0.0258(2) 0.00096(15) 0.00143(15) -0.00010(15)
N1 0.0270(11) 0.0223(11) 0.0256(11) -0.0008(10) 0.0035(9) -0.0003(9)
C1 0.0234(13) 0.0219(13) 0.0215(12) -0.0022(11) -0.0010(10) 0.0013(11)
C2 0.0266(14) 0.0234(14) 0.0308(14) 0.0039(11) 0.0001(11) -0.0054(11)
N2 0.0261(12) 0.0204(11) 0.0271(11) 0.0013(10) -0.0002(9) -0.0005(9)
C3 0.0218(12) 0.0233(13) 0.0213(12) -0.0020(11) 0.0017(10) -0.0042(11)
C4 0.0273(13) 0.0207(13) 0.0305(13) 0.0027(11) 0.0019(10) 0.0022(11)
N3 0.0232(11) 0.0201(11) 0.0265(11) 0.0000(9) -0.0004(9) 0.0006(10)
C5 0.0174(12) 0.0210(13) 0.0207(12) 0.0041(11) 0.0020(9) 0.0044(11)
C6 0.0211(12) 0.0204(13) 0.0269(13) 0.0009(10) 0.0014(10) -0.0028(11)
N4 0.0238(11) 0.0204(11) 0.0267(11) -0.0003(9) 0.0023(9) -0.0007(10)
C7 0.0185(12) 0.0203(13) 0.0238(12) 0.0022(11) 0.0001(9) -0.0048(11)
C8 0.0242(13) 0.0199(13) 0.0241(12) -0.0024(11) 0.0012(10) -0.0002(10)
C9 0.0142(11) 0.0134(11) 0.0198(12) 0.0006(9) -0.0005(9) 0.0016(9)
C10 0.0131(11) 0.0147(12) 0.0215(12) 0.0001(9) 0.0027(9) 0.0004(10)
O1 0.0346(10) 0.0102(8) 0.0208(8) -0.0010(8) 0.0037(7) 0.0004(7)
O2 0.0265(9) 0.0156(8) 0.0190(9) 0.0014(7) 0.0030(7) 0.0000(7)
O3 0.0353(10) 0.0144(8) 0.0191(9) -0.0016(8) -0.0005(7) -0.0009(7)
O4 0.0279(9) 0.0102(8) 0.0227(8) 0.0001(7) 0.0002(7) 0.0020(7)
C11 0.0323(15) 0.0246(14) 0.0220(13) -0.0025(12) 0.0013(11) 0.0012(11)
O5 0.0361(11) 0.0260(10) 0.0184(9) -0.0037(8) 0.0004(7) 0.0029(8)
O6 0.0642(16) 0.0815(19) 0.0265(11) -0.0442(15) -0.0011(10) 0.0054(12)
N1S 0.048(3) 0.033(4) 0.043(2) 0.009(14) -0.002(2) 0.001(13)
C1S 0.032(3) 0.036(3) 0.024(2) 0.001(3) -0.002(2) -0.003(3)
C2S 0.073(8) 0.026(5) 0.029(8) -0.019(6) 0.017(7) 0.007(6)

loop_
_atom_type_symbol
_atom_type_description
_atom_type_scat_dispersion_real
_atom_type_scat_dispersion_imag
_atom_type_scat_source
C C 0.0181 0.0091 'International Tables Vol C Tables 4.2.6.8 and 6.1.1.4'
H H 0.0000 0.0000 'International Tables Vol C Tables 4.2.6.8 and 6.1.1.4'
Cu Cu -1.9646 0.5888 'International Tables Vol C Tables 4.2.6.8 and 6.1.1.4'
N N 0.0311 0.0180 'International Tables Vol C Tables 4.2.6.8 and 6.1.1.4'
O O 0.0492 0.0322 'International Tables Vol C Tables 4.2.6.8 and 6.1.1.4'

loop_
_geom_angle_atom_site_label_1
_geom_angle_atom_site_label_2
_geom_angle_atom_site_label_3
_geom_angle_site_symmetry_3
_geom_angle
N2 Cu1 N1 . 115.66(9)
N2 Cu1 N4 . 114.26(9)
N1 Cu1 N4 . 104.25(9)
N2 Cu1 N3 . 102.50(9)
N1 Cu1 N3 . 110.40(9)
N4 Cu1 N3 . 109.84(9)
C1 N1 Cu1 . 171.6(2)
N1 C1 C2 . 178.9(3)
C1 C2 H2A . 109.5
C1 C2 H2B . 109.5
H2A C2 H2B . 109.5
C1 C2 H2C . 109.5
H2A C2 H2C . 109.5
H2B C2 H2C . 109.5
C3 N2 Cu1 . 171.1(2)
N2 C3 C4 . 179.2(3)
C3 C4 H4A . 109.5
C3 C4 H4B . 109.5
H4A C4 H4B . 109.5
C3 C4 H4C . 109.5
H4A C4 H4C . 109.5
H4B C4 H4C . 109.5
C5 N3 Cu1 . 166.5(2)
N3 C5 C6 . 178.5(3)
C5 C6 H6A . 109.5
C5 C6 H6B . 109.5
H6A C6 H6B . 109.5
C5 C6 H6C . 109.5
H6A C6 H6C . 109.5
H6B C6 H6C . 109.5
C7 N4 Cu1 . 166.9(2)
N4 C7 C8 . 178.4(3)
C7 C8 H8A . 109.5
C7 C8 H8B . 109.5
H8A C8 H8B . 109.5
C7 C8 H8C . 109.5
H8A C8 H8C . 109.5
H8B C8 H8C . 109.5
O2 C9 O1 . 125.5(2)
O2 C9 C10 . 121.6(2)
O1 C9 C10 . 112.99(19)
O3 C10 O4 . 126.2(2)
O3 C10 C9 . 119.0(2)
O4 C10 C9 . 114.79(19)
C9 O1 H1 . 108(2)
O6 C11 O5 . 126.1(2)
O6 C11 C11 3_675 122.0(3)
O5 C11 C11 3_675 111.8(3)
C11 O5 H5 . 112(2)
N1S C1S C2S . 169(3)
C1S C2S H2S1 . 109.5
C1S C2S H2S2 . 109.5
H2S1 C2S H2S2 . 109.5
C1S C2S H2S3 . 109.5
H2S1 C2S H2S3 . 109.5
H2S2 C2S H2S3 . 109.5

loop_
_geom_bond_atom_site_label_1
_geom_bond_atom_site_label_2
_geom_bond_site_symmetry_2
_geom_bond_distance
Cu1 N2 . 1.977(2)
Cu1 N1 . 1.981(2)
Cu1 N4 . 2.002(2)
Cu1 N3 . 2.017(2)
N1 C1 . 1.139(3)
C1 C2 . 1.456(4)
C2 H2A . 0.9800
C2 H2B . 0.9800
C2 H2C . 0.9800
N2 C3 . 1.139(3)
C3 C4 . 1.452(4)
C4 H4A . 0.9800
C4 H4B . 0.9800
C4 H4C . 0.9800
N3 C5 . 1.137(3)
C5 C6 . 1.457(4)
C6 H6A . 0.9800
C6 H6B . 0.9800
C6 H6C . 0.9800
N4 C7 . 1.140(3)
C7 C8 . 1.460(4)
C8 H8A . 0.9800
C8 H8B . 0.9800
C8 H8C . 0.9800
C9 O2 . 1.211(3)
C9 O1 . 1.311(3)
C9 C10 . 1.548(3)
C10 O3 . 1.242(3)
C10 O4 . 1.256(3)
O1 H1 . 0.849(18)
C11 O6 . 1.198(4)
C11 O5 . 1.293(3)
C11 C11 3_675 1.547(5)
O5 H5 . 0.829(18)
N1S C1S . 1.132(12)
C1S C2S . 1.38(3)
C2S H2S1 . 0.9800
C2S H2S2 . 0.9800
C2S H2S3 . 0.9800

loop_
_geom_hbond_atom_site_label_D
_geom_hbond_atom_site_label_H
_geom_hbond_atom_site_label_A
_geom_hbond_site_symmetry_A
_geom_hbond_distance_DH
_geom_hbond_distance_HA
_geom_hbond_distance_DA
_geom_hbond_angle_DHA
O1 H1 O4 1_565 0.849(18) 1.690(18) 2.538(2) 176(3)
O5 H5 O3 . 0.829(18) 1.74(2) 2.553(2) 165(4)
